data_4315594
loop_
_publ_author_name
'Pierre-Yves Orain'
'Jean-Fran\,cois Capon'
'Fr\'ed\'eric Gloaguen'
'Fran\,cois Y. P\'etillon'
'Philippe Schollhammer'
'Jean Talarmin'
'Giuseppe Zampella'
'Luca De Gioia'
'Thierry Roisnel'

_publ_section_title
;
 Investigation on the Protonation of a Trisubstituted
 [Fe2(CO)3(PPh3)(\k2-phen)(\m-pdt)] Complex: Rotated versus Unrotated
 Intermediate Pathways
;
_journal_name_full 'Inorganic Chemistry'
_journal_page_first 5003
_journal_page_last 5008
_journal_paper_doi 10.1021/ic100108h
_journal_volume 49
_journal_year 2010
_chemical_compound_source 'synthesis as described'
_chemical_formula_moiety 'C19 H15 Fe2 N2 O4 S2, B F3 H2 O, C H2 Cl2, B F4'
_chemical_formula_sum 'C20 H19 B2 Cl2 F7 Fe2 N2 O5 S2'
_chemical_formula_weight 768.71
_chemical_name_systematic
;
 ?
;
_space_group_IT_number 2
_symmetry_cell_setting triclinic
_symmetry_Int_Tables_number 2
_symmetry_space_group_name_Hall '-P 1'
_symmetry_space_group_name_H-M 'P -1'
_atom_sites_solution_hydrogens geom
_atom_sites_solution_primary direct
_atom_sites_solution_secondary difmap
_audit_conform_dict_location ftp://ftp.iucr.org/pub/cif_core.dic
_audit_conform_dict_name cif_core.dic
_audit_conform_dict_version 2.3
_audit_creation_date 2009-10-16T14:15:03-00:00
_audit_creation_method 'WinGX routine CIF_UPDATE'
_cell_angle_alpha 88.214(3)
_cell_angle_beta 64.190(3)
_cell_angle_gamma 81.344(3)
_cell_formula_units_Z 2
_cell_length_a 11.3463(7)
_cell_length_b 11.4918(7)
_cell_length_c 12.4419(8)
_cell_measurement_reflns_used 9326
_cell_measurement_temperature 100(2)
_cell_measurement_theta_max 27.31
_cell_measurement_theta_min 2.51
_cell_measurement_wavelength 0.71073
_cell_volume 1442.75(16)
_computing_cell_refinement 'Bruker SMART, 2006'
_computing_data_collection 'Bruker SMART, 2006'
_computing_data_reduction 'Bruker SAINT, 2006'
_computing_molecular_graphics 'Ortep-3 for Windows (Farrugia, 1997)'
_computing_publication_material 'WinGX publication routines (Farrugia, 1999)'
_computing_structure_refinement 'SHELXL-97 (Sheldrick, 1997)'
_computing_structure_solution 'SIR97 (Altomare et al., 1999)'
_diffrn_ambient_temperature 100(2)
_diffrn_detector 'CCD plate'
_diffrn_measured_fraction_theta_full 0.992
_diffrn_measured_fraction_theta_max 0.992
_diffrn_measurement_device_type 'APEXII, Bruker-AXS'
_diffrn_measurement_method 'CCD rotation images, thin slices'
_diffrn_radiation_monochromator graphite
_diffrn_radiation_probe x-ray
_diffrn_radiation_type MoK\a
_diffrn_radiation_wavelength 0.71073
_diffrn_reflns_av_R_equivalents 0.0427
_diffrn_reflns_av_unetI/netI 0.0456
_diffrn_reflns_limit_h_max 14
_diffrn_reflns_limit_h_min -14
_diffrn_reflns_limit_k_max 14
_diffrn_reflns_limit_k_min -14
_diffrn_reflns_limit_l_max 16
_diffrn_reflns_limit_l_min -16
_diffrn_reflns_number 24721
_diffrn_reflns_theta_full 27.46
_diffrn_reflns_theta_max 27.46
_diffrn_reflns_theta_min 3.53
_exptl_absorpt_coefficient_mu 1.416
_exptl_absorpt_correction_T_max 0.682
_exptl_absorpt_correction_T_min 0.501
_exptl_absorpt_correction_type multi-scan
_exptl_absorpt_process_details
;
  [Sheldrick, G.M. (2002). SADABS Bruker AXS Inc., Madison, Wisconsin, USA]
;
_exptl_crystal_colour black
_exptl_crystal_density_diffrn 1.77
_exptl_crystal_density_method 'not measured'
_exptl_crystal_description prism
_exptl_crystal_F_000 768
_exptl_crystal_size_max 0.54
_exptl_crystal_size_mid 0.34
_exptl_crystal_size_min 0.27
_refine_diff_density_max 0.854
_refine_diff_density_min -0.931
_refine_diff_density_rms 0.085
_refine_ls_extinction_method none
_refine_ls_goodness_of_fit_ref 1.03
_refine_ls_hydrogen_treatment mixed
_refine_ls_matrix_type full
_refine_ls_number_parameters 389
_refine_ls_number_reflns 6559
_refine_ls_number_restraints 0
_refine_ls_restrained_S_all 1.03
_refine_ls_R_factor_all 0.0534
_refine_ls_R_factor_gt 0.0355
_refine_ls_shift/su_max 0.001
_refine_ls_shift/su_mean 0
_refine_ls_structure_factor_coef Fsqd
_refine_ls_weighting_details 'calc w=1/[\s^2^(Fo^2^)+(0.0372P)^2^+1.2164P] where P=(Fo^2^+2Fc^2^)/3'
_refine_ls_weighting_scheme calc
_refine_ls_wR_factor_gt 0.0801
_refine_ls_wR_factor_ref 0.0876
_reflns_number_gt 5158
_reflns_number_total 6559
_reflns_threshold_expression >2sigma(I)
_cod_data_source_file ic100108h_si_002.cif
_cod_data_source_block job
_cod_database_code 4315594

loop_
_symmetry_equiv_pos_as_xyz
'x, y, z'
'-x, -y, -z'

loop_
_atom_site_label
_atom_site_type_symbol
_atom_site_fract_x
_atom_site_fract_y
_atom_site_fract_z
_atom_site_U_iso_or_equiv
_atom_site_adp_type
_atom_site_occupancy
_atom_site_symmetry_multiplicity
_atom_site_calc_flag
_atom_site_refinement_flags
_atom_site_disorder_assembly
_atom_site_disorder_group
H H 0.263(3) 0.270(3) 0.792(3) 0.029(8) Uiso 1 1 d . . .
Fe1 Fe 0.36696(3) 0.32225(3) 0.84546(3) 0.01383(9) Uani 1 1 d . . .
S1 S 0.45243(6) 0.39252(5) 0.66298(5) 0.01570(13) Uani 1 1 d . . .
C1 C 0.4758(2) 0.3635(2) 0.9010(2) 0.0175(5) Uani 1 1 d . . .
O1 O 0.55046(18) 0.38573(16) 0.93312(16) 0.0236(4) Uani 1 1 d . . .
N1 N 0.47212(19) 0.16166(18) 0.79252(17) 0.0158(4) Uani 1 1 d . . .
C8 C 0.5821(2) 0.1265(2) 0.6930(2) 0.0185(5) Uani 1 1 d . . .
H8 H 0.6199 0.1833 0.6362 0.022 Uiso 1 1 calc R . .
C9 C 0.6436(2) 0.0090(2) 0.6693(2) 0.0218(6) Uani 1 1 d . . .
H9 H 0.7216 -0.0121 0.5974 0.026 Uiso 1 1 calc R . .
C10 C 0.5926(2) -0.0757(2) 0.7489(2) 0.0206(5) Uani 1 1 d . . .
H10 H 0.634 -0.1556 0.7325 0.025 Uiso 1 1 calc R . .
C19 C 0.4210(2) 0.0771(2) 0.8731(2) 0.0158(5) Uani 1 1 d . . .
C11 C 0.4770(2) -0.0421(2) 0.8562(2) 0.0182(5) Uani 1 1 d . . .
H11W H 1.045(4) 0.325(3) 0.507(3) 0.05 Uiso 1 1 d . . .
H12W H 0.919(4) 0.346(3) 0.591(3) 0.05 Uiso 1 1 d . . .
C12 C 0.4159(3) -0.1216(2) 0.9478(2) 0.0213(5) Uani 1 1 d . . .
H12 H 0.4515 -0.203 0.9365 0.026 Uiso 1 1 calc R . .
N2 N 0.26265(19) 0.23721(18) 0.99041(17) 0.0158(4) Uani 1 1 d . . .
C17 C 0.1603(2) 0.2793(2) 1.0927(2) 0.0189(5) Uani 1 1 d . . .
H17 H 0.1278 0.3613 1.1014 0.023 Uiso 1 1 calc R . .
C16 C 0.0993(2) 0.2072(2) 1.1873(2) 0.0209(5) Uani 1 1 d . . .
H16 H 0.027 0.2407 1.2587 0.025 Uiso 1 1 calc R . .
C15 C 0.1432(2) 0.0882(2) 1.1777(2) 0.0205(5) Uani 1 1 d . . .
H15 H 0.1016 0.0391 1.2418 0.025 Uiso 1 1 calc R . .
C18 C 0.3076(2) 0.1186(2) 0.9809(2) 0.0158(5) Uani 1 1 d . . .
C14 C 0.2510(2) 0.0398(2) 1.0709(2) 0.0190(5) Uani 1 1 d . . .
C13 C 0.3075(3) -0.0822(2) 1.0507(2) 0.0220(6) Uani 1 1 d . . .
H13 H 0.2687 -0.1366 1.1102 0.026 Uiso 1 1 calc R . .
Fe2 Fe 0.23427(3) 0.37949(3) 0.72121(3) 0.01529(9) Uani 1 1 d . . .
S2 S 0.20606(6) 0.47760(5) 0.88983(5) 0.01671(14) Uani 1 1 d . . .
C3 C 0.2847(2) 0.2711(2) 0.6001(2) 0.0200(5) Uani 1 1 d . . .
O3 O 0.3201(2) 0.20058(17) 0.52640(17) 0.0314(5) Uani 1 1 d . . .
C4 C 0.0640(3) 0.3496(2) 0.7961(2) 0.0204(5) Uani 1 1 d . . .
O4 O -0.04035(19) 0.32803(19) 0.84463(17) 0.0321(5) Uani 1 1 d . . .
C2 C 0.2047(2) 0.5085(2) 0.6433(2) 0.0199(5) Uani 1 1 d . . .
O2 O 0.19134(19) 0.59135(17) 0.59513(17) 0.0282(4) Uani 1 1 d . . .
C7 C 0.2651(3) 0.6200(2) 0.8508(2) 0.0220(6) Uani 1 1 d . . .
H7A H 0.2217 0.6623 0.804 0.026 Uiso 1 1 calc R . .
H7B H 0.2363 0.6673 0.9256 0.026 Uiso 1 1 calc R . .
C6 C 0.4142(3) 0.6143(2) 0.7799(2) 0.0206(5) Uani 1 1 d . . .
H6A H 0.4576 0.5763 0.8286 0.025 Uiso 1 1 calc R . .
H6B H 0.4348 0.6957 0.7664 0.025 Uiso 1 1 calc R . .
C5 C 0.4738(2) 0.5478(2) 0.6596(2) 0.0193(5) Uani 1 1 d . . .
H5A H 0.5698 0.5521 0.62 0.023 Uiso 1 1 calc R . .
H5B H 0.4341 0.5891 0.6093 0.023 Uiso 1 1 calc R . .
B1 B 0.9527(3) 0.1729(3) 0.5584(3) 0.0219(6) Uani 1 1 d . . .
F12 F 0.8623(2) 0.15067(17) 0.66885(16) 0.0527(6) Uani 1 1 d . . .
F14 F 0.9008(2) 0.16973(16) 0.47894(17) 0.0506(5) Uani 1 1 d . . .
F13 F 1.0710(2) 0.10650(18) 0.5255(3) 0.0851(10) Uani 1 1 d . . .
O11 O 0.9767(2) 0.30027(16) 0.57021(18) 0.0235(4) Uani 1 1 d . . .
B2 B 0.7951(3) 0.5640(3) 0.6892(3) 0.0198(6) Uani 1 1 d . . .
F21 F 0.76361(15) 0.45556(13) 0.66790(14) 0.0284(4) Uani 1 1 d . . .
F24 F 0.91559(15) 0.54358(14) 0.69418(15) 0.0305(4) Uani 1 1 d . . .
F22 F 0.80835(17) 0.63328(16) 0.59005(17) 0.0431(5) Uani 1 1 d . . .
F23 F 0.69527(15) 0.61955(15) 0.79056(15) 0.0340(4) Uani 1 1 d . . .
C20 C 0.1953(3) 0.9447(3) 0.6928(3) 0.0405(8) Uani 1 1 d . . .
H20A H 0.1654 1.0016 0.645 0.049 Uiso 1 1 calc R . .
H20B H 0.156 0.8724 0.6971 0.049 Uiso 1 1 calc R . .
Cl1 Cl 0.36923(8) 0.90977(9) 0.62060(7) 0.0467(2) Uani 1 1 d . . .
Cl2 Cl 0.13859(10) 1.00504(12) 0.83693(9) 0.0724(4) Uani 1 1 d . . .

loop_
_atom_site_aniso_label
_atom_site_aniso_U_11
_atom_site_aniso_U_22
_atom_site_aniso_U_33
_atom_site_aniso_U_23
_atom_site_aniso_U_13
_atom_site_aniso_U_12
Fe1 0.01424(17) 0.01548(18) 0.01311(17) 0.00070(12) -0.00732(13) -0.00187(13)
S1 0.0143(3) 0.0191(3) 0.0146(3) 0.0015(2) -0.0074(2) -0.0019(2)
C1 0.0200(12) 0.0154(12) 0.0149(11) 0.0041(9) -0.0054(10) -0.0039(10)
O1 0.0282(10) 0.0247(10) 0.0278(10) 0.0050(8) -0.0199(9) -0.0090(8)
N1 0.0163(10) 0.0206(11) 0.0146(10) -0.0002(8) -0.0105(8) -0.0028(8)
C8 0.0169(12) 0.0212(13) 0.0181(12) 0.0011(10) -0.0087(10) -0.0020(10)
C9 0.0177(12) 0.0256(14) 0.0214(13) -0.0034(10) -0.0090(10) 0.0007(10)
C10 0.0238(13) 0.0177(13) 0.0249(13) -0.0033(10) -0.0163(11) 0.0022(10)
C19 0.0192(12) 0.0177(13) 0.0162(11) 0.0011(9) -0.0126(10) -0.0036(10)
C11 0.0230(13) 0.0177(13) 0.0230(13) -0.0004(10) -0.0182(11) -0.0029(10)
C12 0.0305(14) 0.0152(13) 0.0272(13) 0.0019(10) -0.0206(12) -0.0040(10)
N2 0.0176(10) 0.0173(11) 0.0153(10) 0.0012(8) -0.0096(8) -0.0036(8)
C17 0.0185(12) 0.0204(13) 0.0183(12) 0.0000(10) -0.0087(10) -0.0024(10)
C16 0.0185(12) 0.0279(14) 0.0163(12) 0.0007(10) -0.0066(10) -0.0065(11)
C15 0.0212(13) 0.0272(14) 0.0181(12) 0.0062(10) -0.0114(10) -0.0105(11)
C18 0.0177(12) 0.0186(13) 0.0176(12) 0.0002(9) -0.0133(10) -0.0035(10)
C14 0.0211(12) 0.0224(13) 0.0206(12) 0.0033(10) -0.0145(11) -0.0074(10)
C13 0.0314(14) 0.0187(13) 0.0246(13) 0.0062(10) -0.0188(12) -0.0098(11)
Fe2 0.01389(17) 0.01825(19) 0.01487(17) 0.00016(13) -0.00778(14) -0.00092(13)
S2 0.0168(3) 0.0172(3) 0.0153(3) -0.0005(2) -0.0067(2) -0.0011(2)
C3 0.0182(12) 0.0223(14) 0.0227(13) 0.0014(11) -0.0121(11) -0.0021(10)
O3 0.0349(11) 0.0322(11) 0.0309(11) -0.0092(9) -0.0193(9) 0.0017(9)
C4 0.0215(13) 0.0235(14) 0.0181(12) 0.0000(10) -0.0106(11) -0.0021(11)
O4 0.0202(10) 0.0476(13) 0.0288(11) 0.0012(9) -0.0095(9) -0.0101(9)
C2 0.0128(11) 0.0273(15) 0.0201(12) -0.0023(11) -0.0078(10) -0.0015(10)
O2 0.0272(10) 0.0280(11) 0.0300(10) 0.0067(9) -0.0152(9) 0.0013(8)
C7 0.0285(14) 0.0172(13) 0.0207(13) 0.0000(10) -0.0110(11) -0.0031(11)
C6 0.0259(13) 0.0175(13) 0.0211(13) 0.0045(10) -0.0121(11) -0.0063(10)
C5 0.0197(12) 0.0197(13) 0.0206(13) 0.0044(10) -0.0100(10) -0.0061(10)
B1 0.0216(14) 0.0145(14) 0.0275(15) 0.0022(11) -0.0092(13) -0.0017(11)
F12 0.0776(15) 0.0493(12) 0.0316(10) 0.0135(8) -0.0162(10) -0.0377(11)
F14 0.0968(16) 0.0361(11) 0.0463(11) 0.0139(8) -0.0510(12) -0.0299(11)
F13 0.0292(11) 0.0305(11) 0.183(3) -0.0238(14) -0.0371(14) 0.0088(9)
O11 0.0224(10) 0.0178(10) 0.0272(10) 0.0003(8) -0.0081(8) -0.0029(7)
B2 0.0151(13) 0.0195(15) 0.0242(15) 0.0018(11) -0.0080(12) -0.0028(11)
F21 0.0227(8) 0.0239(8) 0.0398(9) -0.0056(7) -0.0140(7) -0.0038(6)
F24 0.0201(8) 0.0299(9) 0.0463(10) -0.0085(7) -0.0201(7) 0.0013(7)
F22 0.0350(10) 0.0485(11) 0.0481(11) 0.0281(9) -0.0191(9) -0.0156(8)
F23 0.0212(8) 0.0374(10) 0.0372(9) -0.0138(7) -0.0071(7) -0.0012(7)
C20 0.0305(16) 0.061(2) 0.0353(17) 0.0009(15) -0.0178(14) -0.0113(15)
Cl1 0.0304(4) 0.0729(6) 0.0395(4) 0.0110(4) -0.0188(4) -0.0062(4)
Cl2 0.0427(5) 0.1277(10) 0.0519(6) -0.0340(6) -0.0210(4) -0.0187(6)

loop_
_atom_type_symbol
_atom_type_description
_atom_type_scat_dispersion_real
_atom_type_scat_dispersion_imag
_atom_type_scat_source
C C 0.0033 0.0016 'International Tables Vol C Tables 4.2.6.8 and 6.1.1.4'
H H 0 0 'International Tables Vol C Tables 4.2.6.8 and 6.1.1.4'
N N 0.0061 0.0033 'International Tables Vol C Tables 4.2.6.8 and 6.1.1.4'
O O 0.0106 0.006 'International Tables Vol C Tables 4.2.6.8 and 6.1.1.4'
F F 0.0171 0.0103 'International Tables Vol C Tables 4.2.6.8 and 6.1.1.4'
Cl Cl 0.1484 0.1585 'International Tables Vol C Tables 4.2.6.8 and 6.1.1.4'
Fe Fe 0.3463 0.8444 'International Tables Vol C Tables 4.2.6.8 and 6.1.1.4'
S S 0.1246 0.1234 'International Tables Vol C Tables 4.2.6.8 and 6.1.1.4'
B B 0.0013 0.0007 'International Tables Vol C Tables 4.2.6.8 and 6.1.1.4'

loop_
_geom_angle_atom_site_label_1
_geom_angle_atom_site_label_2
_geom_angle_atom_site_label_3
_geom_angle
_geom_angle_site_symmetry_1
_geom_angle_site_symmetry_3
_geom_angle_publ_flag
C1 Fe1 N2 95.27(10) . . ?
C1 Fe1 N1 92.57(10) . . ?
N2 Fe1 N1 82.09(8) . . ?
C1 Fe1 S1 100.38(8) . . ?
N2 Fe1 S1 164.02(6) . . ?
N1 Fe1 S1 93.94(6) . . ?
C1 Fe1 S2 104.97(8) . . ?
N2 Fe1 S2 93.49(6) . . ?
N1 Fe1 S2 162.26(6) . . ?
S1 Fe1 S2 85.61(2) . . ?
C1 Fe1 Fe2 147.33(8) . . ?
N2 Fe1 Fe2 110.84(6) . . ?
N1 Fe1 Fe2 109.72(6) . . ?
S1 Fe1 Fe2 55.877(19) . . ?
S2 Fe1 Fe2 55.788(19) . . ?
C1 Fe1 H 175.6(9) . . ?
N2 Fe1 H 82.4(9) . . ?
N1 Fe1 H 83.5(9) . . ?
S1 Fe1 H 81.8(9) . . ?
S2 Fe1 H 78.9(9) . . ?
Fe2 Fe1 H 36.8(9) . . ?
C5 S1 Fe1 114.28(8) . . ?
C5 S1 Fe2 109.60(8) . . ?
Fe1 S1 Fe2 70.37(2) . . ?
O1 C1 Fe1 176.6(2) . . ?
C8 N1 C19 117.1(2) . . ?
C8 N1 Fe1 129.81(17) . . ?
C19 N1 Fe1 113.10(15) . . ?
N1 C8 C9 122.5(2) . . ?
N1 C8 H8 118.7 . . ?
C9 C8 H8 118.7 . . ?
C10 C9 C8 120.7(2) . . ?
C10 C9 H9 119.7 . . ?
C8 C9 H9 119.7 . . ?
C9 C10 C11 118.7(2) . . ?
C9 C10 H10 120.6 . . ?
C11 C10 H10 120.6 . . ?
N1 C19 C11 123.8(2) . . ?
N1 C19 C18 115.6(2) . . ?
C11 C19 C18 120.5(2) . . ?
C19 C11 C10 117.2(2) . . ?
C19 C11 C12 118.7(2) . . ?
C10 C11 C12 124.1(2) . . ?
C13 C12 C11 120.9(2) . . ?
C13 C12 H12 119.5 . . ?
C11 C12 H12 119.5 . . ?
C17 N2 C18 117.3(2) . . ?
C17 N2 Fe1 129.66(17) . . ?
C18 N2 Fe1 113.02(15) . . ?
N2 C17 C16 122.5(2) . . ?
N2 C17 H17 118.8 . . ?
C16 C17 H17 118.8 . . ?
C15 C16 C17 120.4(2) . . ?
C15 C16 H16 119.8 . . ?
C17 C16 H16 119.8 . . ?
C16 C15 C14 119.1(2) . . ?
C16 C15 H15 120.5 . . ?
C14 C15 H15 120.5 . . ?
N2 C18 C14 123.9(2) . . ?
N2 C18 C19 116.1(2) . . ?
C14 C18 C19 120.0(2) . . ?
C18 C14 C15 116.9(2) . . ?
C18 C14 C13 118.7(2) . . ?
C15 C14 C13 124.4(2) . . ?
C12 C13 C14 121.2(2) . . ?
C12 C13 H13 119.4 . . ?
C14 C13 H13 119.4 . . ?
C2 Fe2 C3 97.68(11) . . ?
C2 Fe2 C4 97.71(11) . . ?
C3 Fe2 C4 94.67(11) . . ?
C2 Fe2 S1 94.69(8) . . ?
C3 Fe2 S1 88.80(8) . . ?
C4 Fe2 S1 166.55(8) . . ?
C2 Fe2 S2 96.79(8) . . ?
C3 Fe2 S2 163.99(8) . . ?
C4 Fe2 S2 90.13(8) . . ?
S1 Fe2 S2 83.23(2) . . ?
C2 Fe2 Fe1 135.77(8) . . ?
C3 Fe2 Fe1 110.07(8) . . ?
C4 Fe2 Fe1 113.01(8) . . ?
S1 Fe2 Fe1 53.749(18) . . ?
S2 Fe2 Fe1 54.181(19) . . ?
C2 Fe2 H 177.7(11) . . ?
C3 Fe2 H 84.2(10) . . ?
C4 Fe2 H 83.6(10) . . ?
S1 Fe2 H 83.9(10) . . ?
S2 Fe2 H 81.2(10) . . ?
Fe1 Fe2 H 42.0(11) . . ?
C7 S2 Fe1 114.56(9) . . ?
C7 S2 Fe2 109.77(9) . . ?
Fe1 S2 Fe2 70.03(2) . . ?
O3 C3 Fe2 176.7(2) . . ?
O4 C4 Fe2 177.6(2) . . ?
O2 C2 Fe2 176.5(2) . . ?
C6 C7 S2 115.58(18) . . ?
C6 C7 H7A 108.4 . . ?
S2 C7 H7A 108.4 . . ?
C6 C7 H7B 108.4 . . ?
S2 C7 H7B 108.4 . . ?
H7A C7 H7B 107.4 . . ?
C7 C6 C5 115.0(2) . . ?
C7 C6 H6A 108.5 . . ?
C5 C6 H6A 108.5 . . ?
C7 C6 H6B 108.5 . . ?
C5 C6 H6B 108.5 . . ?
H6A C6 H6B 107.5 . . ?
C6 C5 S1 116.27(17) . . ?
C6 C5 H5A 108.2 . . ?
S1 C5 H5A 108.2 . . ?
C6 C5 H5B 108.2 . . ?
S1 C5 H5B 108.2 . . ?
H5A C5 H5B 107.4 . . ?
F13 B1 F12 113.5(3) . . ?
F13 B1 F14 114.3(3) . . ?
F12 B1 F14 109.8(2) . . ?
F13 B1 O11 104.9(2) . . ?
F12 B1 O11 104.6(2) . . ?
F14 B1 O11 109.2(2) . . ?
B1 O11 H11W 116(2) . . ?
B1 O11 H12W 117(3) . . ?
H11W O11 H12W 110(4) . . ?
F23 B2 F24 113.0(2) . . ?
F23 B2 F21 110.2(2) . . ?
F24 B2 F21 108.7(2) . . ?
F23 B2 F22 109.4(2) . . ?
F24 B2 F22 108.6(2) . . ?
F21 B2 F22 106.8(2) . . ?
Cl2 C20 Cl1 112.23(18) . . ?
Cl2 C20 H20A 109.2 . . ?
Cl1 C20 H20A 109.2 . . ?
Cl2 C20 H20B 109.2 . . ?
Cl1 C20 H20B 109.2 . . ?
H20A C20 H20B 107.9 . . ?

loop_
_geom_bond_atom_site_label_1
_geom_bond_atom_site_label_2
_geom_bond_distance
_geom_bond_site_symmetry_2
_geom_bond_publ_flag
Fe1 C1 1.780(3) . ?
Fe1 N2 1.997(2) . ?
Fe1 N1 1.998(2) . ?
Fe1 S1 2.2252(7) . ?
Fe1 S2 2.2422(7) . ?
Fe1 Fe2 2.5990(5) . ?
Fe1 H 1.77(3) . ?
S1 C5 1.833(3) . ?
S1 Fe2 2.2842(7) . ?
C1 O1 1.144(3) . ?
N1 C8 1.337(3) . ?
N1 C19 1.375(3) . ?
C8 C9 1.399(4) . ?
C8 H8 0.95 . ?
C9 C10 1.369(4) . ?
C9 H9 0.95 . ?
C10 C11 1.417(3) . ?
C10 H10 0.95 . ?
C19 C11 1.401(3) . ?
C19 C18 1.426(3) . ?
C11 C12 1.432(4) . ?
C12 C13 1.362(4) . ?
C12 H12 0.95 . ?
N2 C17 1.335(3) . ?
N2 C18 1.371(3) . ?
C17 C16 1.398(4) . ?
C17 H17 0.95 . ?
C16 C15 1.373(4) . ?
C16 H16 0.95 . ?
C15 C14 1.413(3) . ?
C15 H15 0.95 . ?
C18 C14 1.404(3) . ?
C14 C13 1.432(4) . ?
C13 H13 0.95 . ?
Fe2 C2 1.815(3) . ?
Fe2 C3 1.817(3) . ?
Fe2 C4 1.825(3) . ?
Fe2 S2 2.2867(7) . ?
Fe2 H 1.59(3) . ?
S2 C7 1.833(3) . ?
C3 O3 1.134(3) . ?
C4 O4 1.134(3) . ?
C2 O2 1.135(3) . ?
C7 C6 1.521(4) . ?
C7 H7A 0.99 . ?
C7 H7B 0.99 . ?
C6 C5 1.522(3) . ?
C6 H6A 0.99 . ?
C6 H6B 0.99 . ?
C5 H5A 0.99 . ?
C5 H5B 0.99 . ?
B1 F13 1.336(3) . ?
B1 F12 1.355(3) . ?
B1 F14 1.357(4) . ?
B1 O11 1.551(4) . ?
O11 H11W 0.90(4) . ?
O11 H12W 0.72(4) . ?
B2 F23 1.368(3) . ?
B2 F24 1.380(3) . ?
B2 F21 1.410(3) . ?
B2 F22 1.411(3) . ?
C20 Cl2 1.746(3) . ?
C20 Cl1 1.761(3) . ?
C20 H20A 0.99 . ?
C20 H20B 0.99 . ?

loop_
_geom_torsion_atom_site_label_1
_geom_torsion_atom_site_label_2
_geom_torsion_atom_site_label_3
_geom_torsion_atom_site_label_4
_geom_torsion
_geom_torsion_site_symmetry_1
_geom_torsion_site_symmetry_2
_geom_torsion_site_symmetry_3
_geom_torsion_site_symmetry_4
_geom_torsion_publ_flag
C1 Fe1 S1 C5 -52.16(12) . . . . ?
N2 Fe1 S1 C5 139.6(2) . . . . ?
N1 Fe1 S1 C5 -145.50(11) . . . . ?
S2 Fe1 S1 C5 52.28(9) . . . . ?
Fe2 Fe1 S1 C5 103.29(9) . . . . ?
C1 Fe1 S1 Fe2 -155.45(8) . . . . ?
N2 Fe1 S1 Fe2 36.3(2) . . . . ?
N1 Fe1 S1 Fe2 111.21(6) . . . . ?
S2 Fe1 S1 Fe2 -51.01(2) . . . . ?
C1 Fe1 N1 C8 -81.9(2) . . . . ?
N2 Fe1 N1 C8 -176.8(2) . . . . ?
S1 Fe1 N1 C8 18.7(2) . . . . ?
S2 Fe1 N1 C8 106.6(3) . . . . ?
Fe2 Fe1 N1 C8 73.8(2) . . . . ?
C1 Fe1 N1 C19 97.80(17) . . . . ?
N2 Fe1 N1 C19 2.84(16) . . . . ?
S1 Fe1 N1 C19 -161.60(15) . . . . ?
S2 Fe1 N1 C19 -73.7(3) . . . . ?
Fe2 Fe1 N1 C19 -106.54(15) . . . . ?
C19 N1 C8 C9 0.6(3) . . . . ?
Fe1 N1 C8 C9 -179.77(18) . . . . ?
N1 C8 C9 C10 -0.1(4) . . . . ?
C8 C9 C10 C11 -0.6(4) . . . . ?
C8 N1 C19 C11 -0.3(3) . . . . ?
Fe1 N1 C19 C11 179.98(19) . . . . ?
C8 N1 C19 C18 177.0(2) . . . . ?
Fe1 N1 C19 C18 -2.7(3) . . . . ?
N1 C19 C11 C10 -0.4(4) . . . . ?
C18 C19 C11 C10 -177.6(2) . . . . ?
N1 C19 C11 C12 178.9(2) . . . . ?
C18 C19 C11 C12 1.7(4) . . . . ?
C9 C10 C11 C19 0.8(3) . . . . ?
C9 C10 C11 C12 -178.4(2) . . . . ?
C19 C11 C12 C13 -1.7(4) . . . . ?
C10 C11 C12 C13 177.6(2) . . . . ?
C1 Fe1 N2 C17 84.2(2) . . . . ?
N1 Fe1 N2 C17 176.0(2) . . . . ?
S1 Fe1 N2 C17 -107.4(3) . . . . ?
S2 Fe1 N2 C17 -21.2(2) . . . . ?
Fe2 Fe1 N2 C17 -75.8(2) . . . . ?
C1 Fe1 N2 C18 -94.35(17) . . . . ?
N1 Fe1 N2 C18 -2.48(16) . . . . ?
S1 Fe1 N2 C18 74.0(3) . . . . ?
S2 Fe1 N2 C18 160.25(16) . . . . ?
Fe2 Fe1 N2 C18 105.67(15) . . . . ?
C18 N2 C17 C16 -0.3(4) . . . . ?
Fe1 N2 C17 C16 -178.79(19) . . . . ?
N2 C17 C16 C15 -0.3(4) . . . . ?
C17 C16 C15 C14 0.1(4) . . . . ?
C17 N2 C18 C14 1.2(3) . . . . ?
Fe1 N2 C18 C14 179.89(19) . . . . ?
C17 N2 C18 C19 -177.0(2) . . . . ?
Fe1 N2 C18 C19 1.7(3) . . . . ?
N1 C19 C18 N2 0.7(3) . . . . ?
C11 C19 C18 N2 178.0(2) . . . . ?
N1 C19 C18 C14 -177.6(2) . . . . ?
C11 C19 C18 C14 -0.2(3) . . . . ?
N2 C18 C14 C15 -1.3(4) . . . . ?
C19 C18 C14 C15 176.8(2) . . . . ?
N2 C18 C14 C13 -179.5(2) . . . . ?
C19 C18 C14 C13 -1.4(3) . . . . ?
C16 C15 C14 C18 0.6(4) . . . . ?
C16 C15 C14 C13 178.7(2) . . . . ?
C11 C12 C13 C14 0.0(4) . . . . ?
C18 C14 C13 C12 1.5(4) . . . . ?
C15 C14 C13 C12 -176.5(2) . . . . ?
C5 S1 Fe2 C2 36.58(12) . . . . ?
Fe1 S1 Fe2 C2 146.23(8) . . . . ?
C5 S1 Fe2 C3 134.18(12) . . . . ?
Fe1 S1 Fe2 C3 -116.16(8) . . . . ?
C5 S1 Fe2 C4 -120.6(4) . . . . ?
Fe1 S1 Fe2 C4 -10.9(4) . . . . ?
C5 S1 Fe2 S2 -59.73(9) . . . . ?
Fe1 S1 Fe2 S2 49.93(2) . . . . ?
C5 S1 Fe2 Fe1 -109.65(9) . . . . ?
C1 Fe1 Fe2 C2 -3.37(18) . . . . ?
N2 Fe1 Fe2 C2 137.47(12) . . . . ?
N1 Fe1 Fe2 C2 -133.68(12) . . . . ?
S1 Fe1 Fe2 C2 -52.58(11) . . . . ?
S2 Fe1 Fe2 C2 57.84(11) . . . . ?
C1 Fe1 Fe2 C3 122.02(16) . . . . ?
N2 Fe1 Fe2 C3 -97.14(11) . . . . ?
N1 Fe1 Fe2 C3 -8.29(11) . . . . ?
S1 Fe1 Fe2 C3 72.82(9) . . . . ?
S2 Fe1 Fe2 C3 -176.76(9) . . . . ?
C1 Fe1 Fe2 C4 -133.55(16) . . . . ?
N2 Fe1 Fe2 C4 7.29(11) . . . . ?
N1 Fe1 Fe2 C4 96.15(11) . . . . ?
S1 Fe1 Fe2 C4 177.25(9) . . . . ?
S2 Fe1 Fe2 C4 -72.33(9) . . . . ?
C1 Fe1 Fe2 S1 49.20(14) . . . . ?
N2 Fe1 Fe2 S1 -169.95(6) . . . . ?
N1 Fe1 Fe2 S1 -81.10(6) . . . . ?
S2 Fe1 Fe2 S1 110.42(3) . . . . ?
C1 Fe1 Fe2 S2 -61.22(14) . . . . ?
N2 Fe1 Fe2 S2 79.62(6) . . . . ?
N1 Fe1 Fe2 S2 168.47(7) . . . . ?
S1 Fe1 Fe2 S2 -110.42(3) . . . . ?
C1 Fe1 S2 C7 47.40(12) . . . . ?
N2 Fe1 S2 C7 143.80(11) . . . . ?
N1 Fe1 S2 C7 -141.4(2) . . . . ?
S1 Fe1 S2 C7 -52.18(10) . . . . ?
Fe2 Fe1 S2 C7 -103.27(10) . . . . ?
C1 Fe1 S2 Fe2 150.67(8) . . . . ?
N2 Fe1 S2 Fe2 -112.93(6) . . . . ?
N1 Fe1 S2 Fe2 -38.1(2) . . . . ?
S1 Fe1 S2 Fe2 51.09(2) . . . . ?
C2 Fe2 S2 C7 -33.67(12) . . . . ?
C3 Fe2 S2 C7 120.9(3) . . . . ?
C4 Fe2 S2 C7 -131.44(12) . . . . ?
S1 Fe2 S2 C7 60.28(9) . . . . ?
Fe1 Fe2 S2 C7 109.84(9) . . . . ?
C2 Fe2 S2 Fe1 -143.51(8) . . . . ?
C3 Fe2 S2 Fe1 11.1(3) . . . . ?
C4 Fe2 S2 Fe1 118.72(8) . . . . ?
S1 Fe2 S2 Fe1 -49.56(2) . . . . ?
Fe1 S2 C7 C6 7.3(2) . . . . ?
Fe2 S2 C7 C6 -69.1(2) . . . . ?
S2 C7 C6 C5 60.2(3) . . . . ?
C7 C6 C5 S1 -60.2(3) . . . . ?
Fe1 S1 C5 C6 -8.1(2) . . . . ?
Fe2 S1 C5 C6 68.5(2) . . . . ?
